data_4115737
loop_
_publ_author_name
'Stephen M. Holmes'
'Daniel F. Schafer'
'Peter T. Wolczanski'
'Emil B. Lobkovsky'

_publ_section_title
;
 Synthesis of (tBu3SiNH)2ClW\\tbWCl(NHSitBu3)2 and Its Degradation via NH
 Bond Activation
;
_journal_name_full 'Journal of the American Chemical Society'
_journal_page_first 10571
_journal_page_last 10583
_journal_paper_doi 10.1021/ja010957h
_journal_volume 123
_journal_year 2001
_chemical_formula_sum 'C36 H83 N3 Si3 W'
_chemical_formula_weight 826.18
_chemical_name_systematic
; 
 ? 
;
_space_group_IT_number 14
_symmetry_cell_setting monoclinic
_symmetry_space_group_name_Hall '-P 2yn'
_symmetry_space_group_name_H-M 'P 1 21/n 1'
_atom_sites_solution_hydrogens 'diff. map for H1, geom. for the rest'
_atom_sites_solution_primary direct
_atom_sites_solution_secondary difmap
_audit_creation_method SHELXL
_cell_angle_alpha 90.00
_cell_angle_beta 90.477(1)
_cell_angle_gamma 90.00
_cell_formula_units_Z 4
_cell_length_a 13.4342(2)
_cell_length_b 16.2068(1)
_cell_length_c 20.8307(3)
_cell_measurement_temperature 293(2)
_cell_volume 4535.22(10)
_computing_cell_refinement SMART
_computing_data_collection SMART
_computing_data_reduction SAINT
_computing_molecular_graphics XP
_computing_publication_material XCIF
_computing_structure_refinement 'SHELXL-93 (Sheldrick, 1993)'
_computing_structure_solution 'SHELXS-86 (Sheldrick, 1990)'
_diffrn_ambient_temperature 293(2)
_diffrn_measurement_device SMART
_diffrn_measurement_method \w-scans
_diffrn_radiation_monochromator graphite
_diffrn_radiation_source 'fine-focus sealed tube'
_diffrn_radiation_type MoK\a
_diffrn_radiation_wavelength 0.71073
_diffrn_reflns_av_R_equivalents 0.0358
_diffrn_reflns_av_sigmaI/netI 0.0430
_diffrn_reflns_limit_h_max 8
_diffrn_reflns_limit_h_min -17
_diffrn_reflns_limit_k_max 19
_diffrn_reflns_limit_k_min -20
_diffrn_reflns_limit_l_max 26
_diffrn_reflns_limit_l_min -23
_diffrn_reflns_number 25801
_diffrn_reflns_theta_max 28.38
_diffrn_reflns_theta_min 1.59
_diffrn_standards_decay_% 3.4
_exptl_absorpt_coefficient_mu 2.651
_exptl_absorpt_correction_T_max 0.4918
_exptl_absorpt_correction_T_min 0.8621
_exptl_absorpt_correction_type sadabs
_exptl_crystal_density_diffrn 1.209
_exptl_crystal_description bulk
_exptl_crystal_F_000 1740
_exptl_crystal_size_max 0.60
_exptl_crystal_size_mid 0.30
_exptl_crystal_size_min 0.20
_refine_diff_density_max 0.722
_refine_diff_density_min -1.566
_refine_diff_density_rms 0.176
_refine_ls_extinction_method none
_refine_ls_goodness_of_fit_all 1.088
_refine_ls_goodness_of_fit_obs 1.039
_refine_ls_hydrogen_treatment 'isotropic H1, riding for the rest'
_refine_ls_matrix_type full
_refine_ls_number_parameters 392
_refine_ls_number_reflns 9075
_refine_ls_number_restraints 0
_refine_ls_restrained_S_all 1.081
_refine_ls_restrained_S_obs 1.039
_refine_ls_R_factor_all 0.0493
_refine_ls_R_factor_obs 0.0319
_refine_ls_shift/esd_max 1.271
_refine_ls_shift/esd_mean 0.023
_refine_ls_structure_factor_coef Fsqd
_refine_ls_weighting_details 'w=1/[\s^2^(Fo^2^)+(0.0433P)^2^+3.2776P] where P=(Fo^2^+2Fc^2^)/3'
_refine_ls_weighting_scheme calc
_refine_ls_wR_factor_all 0.0943
_refine_ls_wR_factor_obs 0.0789
_reflns_number_observed 7392
_reflns_number_total 9840
_reflns_observed_criterion >2sigma(I)
_cod_data_source_file ja010957h_2.cif
_cod_data_source_block (tBu3SiN)2(tBu3SiHN)WH_2.cif
_cod_depositor_comments
;
The following automatic conversions were performed:

'_refine_ls_weighting_scheme' value 'calc
w=1/[\s^2^(Fo^2^)+(0.0433P)^2^+3.2776P] where P=(Fo^2^+2Fc^2^)/3' was
changed to 'calc'. New tag '_refine_ls_weighting_details' was
created. The value of the new tag was set to
'w=1/[\s^2^(Fo^2^)+(0.0433P)^2^+3.2776P] where P=(Fo^2^+2Fc^2^)/3'.

Automatic conversion script
Id: cif_fix_values 3143 2015-03-26 13:38:13Z robertas 
;
_cod_original_cell_volume 4535.2(1)
_cod_database_code 4115737

loop_
_symmetry_equiv_pos_as_xyz
'x, y, z'
'-x+1/2, y+1/2, -z+1/2'
'-x, -y, -z'
'x-1/2, -y-1/2, z-1/2'

loop_
_atom_site_aniso_label
_atom_site_aniso_U_11
_atom_site_aniso_U_22
_atom_site_aniso_U_33
_atom_site_aniso_U_23
_atom_site_aniso_U_13
_atom_site_aniso_U_12
W1 0.03371(6) 0.04344(6) 0.02759(5) -0.00143(4) -0.00073(4) 0.00206(5)
Si1 0.0458(4) 0.0475(4) 0.0337(4) 0.0024(3) 0.0043(3) 0.0039(3)
Si2 0.0518(5) 0.0473(4) 0.0377(4) 0.0002(3) -0.0116(3) 0.0001(4)
Si3 0.0371(4) 0.0946(7) 0.0422(5) 0.0018(5) 0.0022(4) 0.0120(5)
N1 0.070(2) 0.0550(14) 0.0372(13) 0.0058(12) 0.0061(12) 0.0080(14)
N2 0.063(2) 0.0472(13) 0.0459(14) -0.0027(11) -0.0212(12) 0.0033(12)
N3 0.042(2) 0.077(2) 0.070(2) -0.007(2) 0.0039(14) 0.0033(13)
C1 0.094(3) 0.052(2) 0.054(2) 0.005(2) 0.001(2) 0.015(2)
C2 0.120(3) 0.050(2) 0.069(2) -0.008(2) -0.002(2) 0.009(2)
C3 0.219(6) 0.058(2) 0.074(3) 0.018(2) 0.037(3) 0.013(3)
C4 0.114(3) 0.098(3) 0.096(3) -0.010(3) -0.021(3) 0.059(3)
C5 0.055(2) 0.086(2) 0.064(2) -0.014(2) 0.006(2) 0.003(2)
C6 0.065(3) 0.137(4) 0.106(4) -0.025(3) -0.011(3) -0.011(3)
C7 0.069(2) 0.118(4) 0.084(3) -0.005(3) 0.040(2) -0.005(2)
C8 0.069(2) 0.115(3) 0.085(3) -0.009(3) -0.014(2) 0.037(2)
C9 0.069(2) 0.076(2) 0.048(2) -0.010(2) -0.002(2) -0.004(2)
C10 0.064(2) 0.127(3) 0.092(3) -0.031(3) 0.003(2) -0.026(2)
C11 0.124(4) 0.119(4) 0.049(2) -0.014(2) -0.017(2) -0.004(3)
C12 0.106(3) 0.059(2) 0.095(3) -0.021(2) 0.013(3) -0.009(2)
C13 0.046(2) 0.090(3) 0.055(2) 0.000(2) -0.007(2) 0.010(2)
C14 0.098(3) 0.075(2) 0.094(3) 0.008(2) -0.010(2) 0.037(2)
C15 0.052(2) 0.166(5) 0.113(4) -0.019(3) -0.030(2) 0.006(3)
C16 0.091(3) 0.138(4) 0.072(3) -0.010(3) 0.011(3) 0.035(3)
C17 0.073(2) 0.071(2) 0.051(2) 0.004(2) -0.004(2) 0.014(2)
C18 0.087(3) 0.097(3) 0.094(3) 0.027(3) 0.008(3) -0.008(3)
C19 0.106(3) 0.121(4) 0.074(3) -0.003(3) 0.019(2) 0.044(3)
C20 0.117(3) 0.112(3) 0.043(2) 0.006(2) -0.013(2) 0.021(3)
C21 0.123(3) 0.048(2) 0.058(2) 0.000(2) -0.015(2) -0.021(2)
C22 0.200(5) 0.048(2) 0.086(3) 0.002(2) -0.037(3) 0.024(3)
C23 0.186(5) 0.073(3) 0.094(3) -0.012(2) -0.040(3) -0.048(3)
C24 0.181(5) 0.097(3) 0.089(4) 0.016(3) 0.014(4) -0.058(3)
C25 0.091(3) 0.099(3) 0.081(3) -0.015(2) 0.011(2) 0.023(3)
C26 0.118(4) 0.144(5) 0.260(9) -0.012(6) 0.038(5) 0.070(4)
C27 0.192(7) 0.176(6) 0.118(5) -0.068(4) -0.013(5) 0.026(5)
C28 0.273(8) 0.076(4) 0.189(7) -0.002(4) 0.108(6) 0.011(5)
C29 0.065(2) 0.139(4) 0.069(2) 0.033(3) 0.021(2) 0.013(3)
C30 0.088(3) 0.200(6) 0.085(3) 0.021(4) 0.037(3) -0.006(4)
C31 0.104(4) 0.406(10) 0.102(4) 0.139(5) -0.025(3) -0.049(6)
C32 0.188(6) 0.153(5) 0.139(5) 0.064(4) 0.049(5) 0.020(5)
C33 0.061(2) 0.124(4) 0.071(3) -0.004(2) -0.019(2) 0.010(2)
C34 0.051(3) 0.267(8) 0.125(5) 0.012(5) -0.033(3) -0.009(4)
C35 0.147(5) 0.213(7) 0.058(3) 0.023(4) -0.025(3) 0.017(5)
C36 0.134(5) 0.154(5) 0.117(4) -0.056(4) -0.027(4) -0.010(4)

loop_
_atom_site_label
_atom_site_type_symbol
_atom_site_fract_x
_atom_site_fract_y
_atom_site_fract_z
_atom_site_U_iso_or_equiv
_atom_site_thermal_displace_type
_atom_site_occupancy
_atom_site_calc_flag
_atom_site_refinement_flags
W1 W 0.711856(8) 0.107299(7) 0.245097(5) 0.03492(3) Uani 1 d .
Si1 Si 0.81618(6) 0.16340(5) 0.09572(4) 0.0423(2) Uani 1 d .
Si2 Si 0.85569(6) 0.16392(5) 0.38117(4) 0.0457(2) Uani 1 d .
Si3 Si 0.45158(7) 0.13420(7) 0.25933(4) 0.0580(3) Uani 1 d .
N1 N 0.7808(2) 0.1345(2) 0.17377(12) 0.0540(7) Uani 1 d .
N2 N 0.7685(2) 0.1343(2) 0.32230(12) 0.0522(7) Uani 1 d .
N3 N 0.5769(2) 0.1227(2) 0.2393(2) 0.0629(9) Uani 1 d .
C1 C 0.7764(3) 0.2770(2) 0.0875(2) 0.0666(11) Uani 1 d .
C2 C 0.8003(4) 0.3261(2) 0.1490(2) 0.0796(13) Uani 1 d .
H2A H 0.7691(4) 0.3000(2) 0.1850(2) 0.119 Uiso 1 calc R
H2B H 0.7756(4) 0.3814(2) 0.1446(2) 0.119 Uiso 1 calc R
H2C H 0.8710(4) 0.3274(2) 0.1558(2) 0.119 Uiso 1 calc R
C3 C 0.8279(5) 0.3207(3) 0.0304(2) 0.117(2) Uani 1 d .
H3A H 0.8139(5) 0.2910(3) -0.0085(2) 0.175 Uiso 1 calc R
H3B H 0.8985(5) 0.3221(3) 0.0378(2) 0.175 Uiso 1 calc R
H3C H 0.8030(5) 0.3761(3) 0.0266(2) 0.175 Uiso 1 calc R
C4 C 0.6600(3) 0.2816(3) 0.0786(2) 0.103(2) Uani 1 d .
H4A H 0.6408(3) 0.2518(3) 0.0407(2) 0.155 Uiso 1 calc R
H4B H 0.6400(3) 0.3382(3) 0.0744(2) 0.155 Uiso 1 calc R
H4C H 0.6283(3) 0.2577(3) 0.1153(2) 0.155 Uiso 1 calc R
C5 C 0.9578(3) 0.1479(3) 0.0909(2) 0.0682(11) Uani 1 d .
C6 C 1.0118(3) 0.2174(3) 0.1300(2) 0.103(2) Uani 1 d .
H6A H 0.9934(3) 0.2703(3) 0.1129(2) 0.154 Uiso 1 calc R
H6B H 1.0826(3) 0.2103(3) 0.1268(2) 0.154 Uiso 1 calc R
H6C H 0.9927(3) 0.2141(3) 0.1742(2) 0.154 Uiso 1 calc R
C7 C 0.9965(3) 0.1516(3) 0.0202(2) 0.0902(14) Uani 1 d .
H7A H 0.9776(3) 0.2033(3) 0.0012(2) 0.135 Uiso 1 calc R
H7B H 0.9678(3) 0.1072(3) -0.0041(2) 0.135 Uiso 1 calc R
H7C H 1.0677(3) 0.1466(3) 0.0203(2) 0.135 Uiso 1 calc R
C8 C 0.9895(3) 0.0638(3) 0.1199(2) 0.0895(14) Uani 1 d .
H8A H 0.9573(3) 0.0199(3) 0.0967(2) 0.134 Uiso 1 calc R
H8B H 0.9705(3) 0.0616(3) 0.1642(2) 0.134 Uiso 1 calc R
H8C H 1.0604(3) 0.0577(3) 0.1168(2) 0.134 Uiso 1 calc R
C9 C 0.7469(3) 0.0924(2) 0.0349(2) 0.0640(11) Uani 1 d .
C10 C 0.6395(3) 0.0775(3) 0.0564(2) 0.094(2) Uani 1 d .
H10A H 0.6398(3) 0.0553(3) 0.0992(2) 0.141 Uiso 1 calc R
H10B H 0.6078(3) 0.0392(3) 0.0277(2) 0.141 Uiso 1 calc R
H10C H 0.6037(3) 0.1288(3) 0.0559(2) 0.141 Uiso 1 calc R
C11 C 0.7469(4) 0.1278(3) -0.0331(2) 0.098(2) Uani 1 d .
H11A H 0.8142(4) 0.1370(3) -0.0464(2) 0.146 Uiso 1 calc R
H11B H 0.7112(4) 0.1791(3) -0.0338(2) 0.146 Uiso 1 calc R
H11C H 0.7153(4) 0.0895(3) -0.0619(2) 0.146 Uiso 1 calc R
C12 C 0.7956(3) 0.0059(2) 0.0327(2) 0.0866(14) Uani 1 d .
H12A H 0.7965(3) -0.0176(2) 0.0750(2) 0.130 Uiso 1 calc R
H12B H 0.8626(3) 0.0108(2) 0.0174(2) 0.130 Uiso 1 calc R
H12C H 0.7581(3) -0.0291(2) 0.0043(2) 0.130 Uiso 1 calc R
C13 C 0.9704(3) 0.0938(2) 0.3698(2) 0.0637(11) Uani 1 d .
C14 C 0.9480(3) 0.0050(2) 0.3920(2) 0.0890(14) Uani 1 d .
H14A H 0.9295(3) 0.0055(2) 0.4364(2) 0.134 Uiso 1 calc R
H14B H 1.0063(3) -0.0286(2) 0.3867(2) 0.134 Uiso 1 calc R
H14C H 0.8944(3) -0.0173(2) 0.3667(2) 0.134 Uiso 1 calc R
C15 C 1.0612(3) 0.1244(3) 0.4094(3) 0.111(2) Uani 1 d .
H15A H 1.0433(3) 0.1286(3) 0.4538(3) 0.166 Uiso 1 calc R
H15B H 1.0816(3) 0.1775(3) 0.3940(3) 0.166 Uiso 1 calc R
H15C H 1.1151(3) 0.0860(3) 0.4051(3) 0.166 Uiso 1 calc R
C16 C 0.9991(4) 0.0871(3) 0.2988(2) 0.100(2) Uani 1 d .
H16A H 1.0139(4) 0.1411(3) 0.2823(2) 0.151 Uiso 1 calc R
H16B H 0.9447(4) 0.0637(3) 0.2748(2) 0.151 Uiso 1 calc R
H16C H 1.0567(4) 0.0524(3) 0.2948(2) 0.151 Uiso 1 calc R
C17 C 0.7933(3) 0.1442(2) 0.4637(2) 0.0649(10) Uani 1 d .
C18 C 0.7420(4) 0.0578(3) 0.4644(2) 0.092(2) Uani 1 d .
H18A H 0.7907(4) 0.0157(3) 0.4564(2) 0.138 Uiso 1 calc R
H18B H 0.6913(4) 0.0558(3) 0.4316(2) 0.138 Uiso 1 calc R
H18C H 0.7124(4) 0.0486(3) 0.5056(2) 0.138 Uiso 1 calc R
C19 C 0.7118(4) 0.2076(3) 0.4767(2) 0.100(2) Uani 1 d .
H19A H 0.6643(4) 0.2070(3) 0.4420(2) 0.150 Uiso 1 calc R
H19B H 0.7410(4) 0.2615(3) 0.4801(2) 0.150 Uiso 1 calc R
H19C H 0.6790(4) 0.1941(3) 0.5161(2) 0.150 Uiso 1 calc R
C20 C 0.8676(4) 0.1468(3) 0.5199(2) 0.0908(15) Uani 1 d .
H20A H 0.9197(4) 0.1073(3) 0.5128(2) 0.136 Uiso 1 calc R
H20B H 0.8339(4) 0.1337(3) 0.5591(2) 0.136 Uiso 1 calc R
H20C H 0.8959(4) 0.2011(3) 0.5231(2) 0.136 Uiso 1 calc R
C21 C 0.8816(3) 0.2789(2) 0.3673(2) 0.0762(12) Uani 1 d .
C22 C 0.7837(4) 0.3253(2) 0.3503(2) 0.111(2) Uani 1 d .
H22A H 0.7379(4) 0.3202(2) 0.3852(2) 0.167 Uiso 1 calc R
H22B H 0.7547(4) 0.3017(2) 0.3122(2) 0.167 Uiso 1 calc R
H22C H 0.7980(4) 0.3825(2) 0.3430(2) 0.167 Uiso 1 calc R
C23 C 0.9322(4) 0.3211(3) 0.4266(2) 0.118(2) Uani 1 d .
H23A H 0.8908(4) 0.3143(3) 0.4636(2) 0.177 Uiso 1 calc R
H23B H 0.9411(4) 0.3788(3) 0.4181(2) 0.177 Uiso 1 calc R
H23C H 0.9959(4) 0.2960(3) 0.4346(2) 0.177 Uiso 1 calc R
C24 C 0.9489(5) 0.2906(3) 0.3093(2) 0.122(2) Uani 1 d .
H24A H 1.0112(5) 0.2632(3) 0.3169(2) 0.184 Uiso 1 calc R
H24B H 0.9606(5) 0.3484(3) 0.3027(2) 0.184 Uiso 1 calc R
H24C H 0.9173(5) 0.2676(3) 0.2719(2) 0.184 Uiso 1 calc R
C25 C 0.4334(4) 0.2482(3) 0.2798(2) 0.0903(15) Uani 1 d .
C26 C 0.3246(4) 0.2743(4) 0.2867(4) 0.174(3) Uani 1 d .
H26A H 0.2922(4) 0.2388(4) 0.3168(4) 0.260 Uiso 1 calc R
H26B H 0.2916(4) 0.2704(4) 0.2457(4) 0.260 Uiso 1 calc R
H26C H 0.3218(4) 0.3303(4) 0.3017(4) 0.260 Uiso 1 calc R
C27 C 0.4809(6) 0.2681(4) 0.3457(3) 0.162(3) Uani 1 d .
H27A H 0.4504(6) 0.2347(4) 0.3782(3) 0.243 Uiso 1 calc R
H27B H 0.4709(6) 0.3254(4) 0.3555(3) 0.243 Uiso 1 calc R
H27C H 0.5509(6) 0.2566(4) 0.3445(3) 0.243 Uiso 1 calc R
C28 C 0.4860(6) 0.3033(4) 0.2324(4) 0.179(3) Uani 1 d .
H28A H 0.5541(6) 0.2862(4) 0.2286(4) 0.268 Uiso 1 calc R
H28B H 0.4837(6) 0.3594(4) 0.2472(4) 0.268 Uiso 1 calc R
H28C H 0.4535(6) 0.2995(4) 0.1913(4) 0.268 Uiso 1 calc R
C29 C 0.4262(3) 0.0615(3) 0.3303(2) 0.0909(15) Uani 1 d .
C30 C 0.3262(4) 0.0738(4) 0.3610(3) 0.124(2) Uani 1 d .
H30A H 0.2749(4) 0.0706(4) 0.3288(3) 0.186 Uiso 1 calc R
H30B H 0.3242(4) 0.1269(4) 0.3813(3) 0.186 Uiso 1 calc R
H30C H 0.3157(4) 0.0316(4) 0.3926(3) 0.186 Uiso 1 calc R
C31 C 0.5062(5) 0.0666(6) 0.3811(3) 0.204(3) Uani 1 d .
H31A H 0.5701(5) 0.0588(6) 0.3618(3) 0.306 Uiso 1 calc R
H31B H 0.4956(5) 0.0244(6) 0.4127(3) 0.306 Uiso 1 calc R
H31C H 0.5040(5) 0.1198(6) 0.4014(3) 0.306 Uiso 1 calc R
C32 C 0.4271(6) -0.0304(4) 0.3096(3) 0.160(3) Uani 1 d .
H32A H 0.3775(6) -0.0392(4) 0.2768(3) 0.239 Uiso 1 calc R
H32B H 0.4127(6) -0.0647(4) 0.3459(3) 0.239 Uiso 1 calc R
H32C H 0.4915(6) -0.0444(4) 0.2931(3) 0.239 Uiso 1 calc R
C33 C 0.3773(3) 0.0994(3) 0.1841(2) 0.0854(15) Uani 1 d .
C34 C 0.2646(4) 0.0896(5) 0.1962(3) 0.148(3) Uani 1 d .
H34A H 0.2545(4) 0.0503(5) 0.2300(3) 0.222 Uiso 1 calc R
H34B H 0.2323(4) 0.0707(5) 0.1577(3) 0.222 Uiso 1 calc R
H34C H 0.2371(4) 0.1419(5) 0.2085(3) 0.222 Uiso 1 calc R
C35 C 0.3889(5) 0.1625(4) 0.1302(2) 0.139(3) Uani 1 d .
H35A H 0.3636(5) 0.2149(4) 0.1440(2) 0.209 Uiso 1 calc R
H35B H 0.3525(5) 0.1442(4) 0.0930(2) 0.209 Uiso 1 calc R
H35C H 0.4581(5) 0.1679(4) 0.1197(2) 0.209 Uiso 1 calc R
C36 C 0.4198(5) 0.0190(4) 0.1569(3) 0.135(2) Uani 1 d .
H36A H 0.4148(5) -0.0239(4) 0.1886(3) 0.203 Uiso 1 calc R
H36B H 0.4883(5) 0.0270(4) 0.1460(3) 0.203 Uiso 1 calc R
H36C H 0.3827(5) 0.0034(4) 0.1192(3) 0.203 Uiso 1 calc R
H1 H 0.7299(18) 0.0053(16) 0.2460(11) 0.030(7) Uiso 1 d .

loop_
_atom_type_symbol
_atom_type_description
_atom_type_scat_dispersion_real
_atom_type_scat_dispersion_imag
_atom_type_scat_source
C C 0.0033 0.0016 'International Tables Vol C Tables 4.2.6.8 and 6.1.1.4'
H H 0.0000 0.0000 'International Tables Vol C Tables 4.2.6.8 and 6.1.1.4'
N N 0.0061 0.0033 'International Tables Vol C Tables 4.2.6.8 and 6.1.1.4'
Si Si 0.0817 0.0704 'International Tables Vol C Tables 4.2.6.8 and 6.1.1.4'
W W -0.8490 6.8722 'International Tables Vol C Tables 4.2.6.8 and 6.1.1.4'

loop_
_geom_angle_atom_site_label_1
_geom_angle_atom_site_label_2
_geom_angle_atom_site_label_3
_geom_angle
H1 W1 N1 100.0(8)
H1 W1 N2 99.7(8)
N1 W1 N2 116.84(12)
H1 W1 N3 106.2(8)
N1 W1 N3 115.17(13)
N2 W1 N3 115.46(13)
N1 Si1 C5 106.8(2)
N1 Si1 C1 105.03(15)
C5 Si1 C1 113.3(2)
N1 Si1 C9 108.2(2)
C5 Si1 C9 110.9(2)
C1 Si1 C9 112.2(2)
N2 Si2 C21 106.36(15)
N2 Si2 C13 106.35(15)
C21 Si2 C13 114.0(2)
N2 Si2 C17 106.4(2)
C21 Si2 C17 111.9(2)
C13 Si2 C17 111.2(2)
N3 Si3 C25 106.4(2)
N3 Si3 C29 107.2(2)
C25 Si3 C29 113.4(2)
N3 Si3 C33 105.5(2)
C25 Si3 C33 113.3(2)
C29 Si3 C33 110.5(2)
Si1 N1 W1 164.9(2)
Si2 N2 W1 162.0(2)
Si3 N3 W1 162.4(2)
C2 C1 C3 108.1(3)
C2 C1 C4 105.9(3)
C3 C1 C4 109.6(4)
C2 C1 Si1 111.4(2)
C3 C1 Si1 112.3(3)
C4 C1 Si1 109.3(3)
C8 C5 C6 107.7(3)
C8 C5 C7 107.9(3)
C6 C5 C7 107.8(4)
C8 C5 Si1 111.3(3)
C6 C5 Si1 109.5(3)
C7 C5 Si1 112.4(3)
C11 C9 C10 109.7(4)
C11 C9 C12 107.9(3)
C10 C9 C12 105.4(3)
C11 C9 Si1 112.2(3)
C10 C9 Si1 110.5(3)
C12 C9 Si1 110.8(3)
C16 C13 C14 105.9(4)
C16 C13 C15 109.5(4)
C14 C13 C15 107.0(3)
C16 C13 Si2 111.6(3)
C14 C13 Si2 110.8(3)
C15 C13 Si2 111.8(3)
C19 C17 C20 108.0(3)
C19 C17 C18 106.6(4)
C20 C17 C18 107.6(3)
C19 C17 Si2 111.1(3)
C20 C17 Si2 112.8(3)
C18 C17 Si2 110.5(3)
C24 C21 C22 105.4(4)
C24 C21 C23 108.3(4)
C22 C21 C23 109.4(4)
C24 C21 Si2 110.4(3)
C22 C21 Si2 110.5(3)
C23 C21 Si2 112.6(3)
C28 C25 C26 110.4(5)
C28 C25 C27 105.4(5)
C26 C25 C27 104.3(5)
C28 C25 Si3 111.4(4)
C26 C25 Si3 114.4(4)
C27 C25 Si3 110.4(4)
C31 C29 C30 109.2(4)
C31 C29 C32 104.0(5)
C30 C29 C32 104.7(5)
C31 C29 Si3 112.2(4)
C30 C29 Si3 114.2(4)
C32 C29 Si3 111.9(4)
C35 C33 C36 104.8(5)
C35 C33 C34 107.2(4)
C36 C33 C34 110.0(5)
C35 C33 Si3 110.2(4)
C36 C33 Si3 110.8(3)
C34 C33 Si3 113.4(4)

loop_
_geom_bond_atom_site_label_1
_geom_bond_atom_site_label_2
_geom_bond_distance
W1 H1 1.67(3)
W1 N1 1.812(3)
W1 N2 1.827(2)
W1 N3 1.832(3)
Si1 N1 1.761(3)
Si1 C5 1.923(4)
Si1 C1 1.924(4)
Si1 C9 1.943(4)
Si2 N2 1.756(3)
Si2 C21 1.919(4)
Si2 C13 1.930(4)
Si2 C17 1.945(4)
Si3 N3 1.748(3)
Si3 C25 1.912(5)
Si3 C29 1.923(5)
Si3 C33 1.934(5)
C1 C2 1.539(5)
C1 C3 1.552(6)
C1 C4 1.575(6)
C5 C8 1.550(6)
C5 C6 1.565(6)
C5 C7 1.565(6)
C9 C11 1.530(6)
C9 C10 1.533(6)
C9 C12 1.549(5)
C13 C16 1.535(6)
C13 C14 1.543(6)
C13 C15 1.550(6)
C17 C19 1.528(6)
C17 C20 1.533(5)
C17 C18 1.560(6)
C21 C24 1.527(7)
C21 C22 1.553(7)
C21 C23 1.562(6)
C25 C28 1.512(8)
C25 C26 1.529(7)
C25 C27 1.544(8)
C29 C31 1.505(7)
C29 C30 1.507(6)
C29 C32 1.552(8)
C33 C35 1.528(7)
C33 C36 1.533(7)
C33 C34 1.544(7)

loop_
_cod_related_entry_id
_cod_related_entry_database
_cod_related_entry_code
1 ChemSpider 30660551
